data_1527313
loop_
_publ_author_name
'Duczmal, M.'
'Pawlak, L.'

_publ_section_title
;
 Magnetic properties of Ti Ln S2 compounds (Ln= Nd, Gd, Dy, Er and Yb)
;
_journal_name_full 'Journal of Alloys Compd.'
_journal_page_first 271
_journal_page_last 274
_journal_volume 209
_journal_year 1994
_chemical_formula_sum 'Er S2 Tl'
_chemical_name_systematic 'Er Tl S2'
_space_group_IT_number 166
_symmetry_space_group_name_Hall '-R 3 2"'
_symmetry_space_group_name_H-M 'R -3 m :H'
_cell_angle_alpha 90
_cell_angle_beta 90
_cell_angle_gamma 120
_cell_formula_units_Z 3
_cell_length_a 3.961
_cell_length_b 3.961
_cell_length_c 22.44
_cell_volume 304.904
_citation_journal_id_ASTM JALCEU
_cod_data_source_file Duczmal_JALCEU_1994_447.cif
_cod_data_source_block Er1S2Tl1
_cod_original_formula_sum 'Er1 S2 Tl1'
_cod_database_code 1527313

loop_
_symmetry_equiv_pos_as_xyz
x,y,z
-y,x-y,z
-x+y,-x,z
y,x,-z
-x,-x+y,-z
x-y,-y,-z
-x,-y,-z
y,-x+y,-z
x-y,x,-z
-y,-x,z
x,x-y,z
-x+y,y,z
x+2/3,y+1/3,z+1/3
-y+2/3,x-y+1/3,z+1/3
-x+y+2/3,-x+1/3,z+1/3
y+2/3,x+1/3,-z+1/3
-x+2/3,-x+y+1/3,-z+1/3
x-y+2/3,-y+1/3,-z+1/3
-x+2/3,-y+1/3,-z+1/3
y+2/3,-x+y+1/3,-z+1/3
x-y+2/3,x+1/3,-z+1/3
-y+2/3,-x+1/3,z+1/3
x+2/3,x-y+1/3,z+1/3
-x+y+2/3,y+1/3,z+1/3
x+1/3,y+2/3,z+2/3
-y+1/3,x-y+2/3,z+2/3
-x+y+1/3,-x+2/3,z+2/3
y+1/3,x+2/3,-z+2/3
-x+1/3,-x+y+2/3,-z+2/3
x-y+1/3,-y+2/3,-z+2/3
-x+1/3,-y+2/3,-z+2/3
y+1/3,-x+y+2/3,-z+2/3
x-y+1/3,x+2/3,-z+2/3
-y+1/3,-x+2/3,z+2/3
x+1/3,x-y+2/3,z+2/3
-x+y+1/3,y+2/3,z+2/3

loop_
_atom_site_label
_atom_site_type_symbol
_atom_site_fract_x
_atom_site_fract_y
_atom_site_fract_z
_atom_site_occupancy
_atom_site_U_iso_or_equiv
Er1 Er+3 0 0 0 1 0.0
S1 S-2 0 0 0.27 1 0.0
Tl1 Tl+1 0 0 0.5 1 0.0
